data_7242137
loop_
_publ_author_name
'Feng, Zhicun'
'Zhang, Yu'
'Li, Yanan'
'Xu, Kangzhen'

_publ_section_title
;
 Adjacent N\\rightarrow O and C--NH2 groups --- a highly efficient
 amphoteric structure for energetic materials resulting from
 tautomerization proved by crystal engineering
;
_journal_issue 7
_journal_name_full CrystEngComm
_journal_page_first 1544
_journal_page_last 1549
_journal_paper_doi 10.1039/D0CE01427C
_journal_volume 23
_journal_year 2021
_chemical_formula_sum 'C6 H12 N10 O7'
_chemical_formula_weight 336.26
_chemical_name_systematic '4,6-diamino-3-hydroxy-2-oxo-2,3-dihydro-1,3,5-triazine-1-oxide hemihydrate'
_space_group_crystal_system orthorhombic
_space_group_IT_number 60
_space_group_name_Hall '-P 2n 2ab'
_space_group_name_H-M_alt 'P b c n'
_atom_sites_solution_hydrogens difmap
_audit_creation_method SHELXL-2013
_audit_update_record
;
2019-11-25 deposited with the CCDC.	2021-01-19 downloaded from the CCDC.
;
_cell_angle_alpha 90
_cell_angle_beta 90
_cell_angle_gamma 90
_cell_formula_units_Z 4
_cell_length_a 13.067(3)
_cell_length_b 14.398(3)
_cell_length_c 6.5342(13)
_cell_measurement_reflns_used 788
_cell_measurement_temperature 293(2)
_cell_measurement_theta_max 22.38
_cell_measurement_theta_min 2.83
_cell_volume 1229.3(5)
_computing_structure_refinement 'SHELXL-2013 (Sheldrick, 2013)'
_diffrn_ambient_temperature 293(2)
_diffrn_measured_fraction_theta_full 0.999
_diffrn_measured_fraction_theta_max 0.998
_diffrn_measurement_device_type 'Bruker Smart Apex CCD area detector'
_diffrn_measurement_method 'phi and omega scans'
_diffrn_radiation_type MoK\a
_diffrn_radiation_wavelength 0.71073
_diffrn_reflns_av_R_equivalents 0.1530
_diffrn_reflns_av_unetI/netI 0.1137
_diffrn_reflns_Laue_measured_fraction_full 0.999
_diffrn_reflns_Laue_measured_fraction_max 0.998
_diffrn_reflns_limit_h_max 16
_diffrn_reflns_limit_h_min -16
_diffrn_reflns_limit_k_max 18
_diffrn_reflns_limit_k_min -9
_diffrn_reflns_limit_l_max 8
_diffrn_reflns_limit_l_min -8
_diffrn_reflns_number 6423
_diffrn_reflns_point_group_measured_fraction_full 0.999
_diffrn_reflns_point_group_measured_fraction_max 0.998
_diffrn_reflns_theta_full 25.242
_diffrn_reflns_theta_max 26.669
_diffrn_reflns_theta_min 2.105
_diffrn_source 'fine-focus sealed tube'
_exptl_absorpt_coefficient_mu 0.163
_exptl_absorpt_correction_T_max 0.949
_exptl_absorpt_correction_T_min 0.925
_exptl_absorpt_correction_type multi-scan
_exptl_absorpt_process_details SADABS
_exptl_crystal_colour colorless
_exptl_crystal_density_diffrn 1.817
_exptl_crystal_density_method 'not measured'
_exptl_crystal_description block
_exptl_crystal_F_000 696
_exptl_crystal_size_max 0.480
_exptl_crystal_size_mid 0.460
_exptl_crystal_size_min 0.320
_refine_diff_density_max 0.307
_refine_diff_density_min -0.387
_refine_diff_density_rms 0.106
_refine_ls_extinction_method none
_refine_ls_goodness_of_fit_ref 0.881
_refine_ls_hydrogen_treatment refxyz
_refine_ls_matrix_type full
_refine_ls_number_parameters 126
_refine_ls_number_reflns 1301
_refine_ls_number_restraints 9
_refine_ls_restrained_S_all 0.883
_refine_ls_R_factor_all 0.1057
_refine_ls_R_factor_gt 0.0520
_refine_ls_shift/su_max 0.000
_refine_ls_shift/su_mean 0.000
_refine_ls_structure_factor_coef Fsqd
_refine_ls_weighting_details
;
 w=1/[\s^2^(Fo^2^)+(0.0466P)^2^]
 where P=(Fo^2^+2Fc^2^)/3
;
_refine_ls_weighting_scheme calc
_refine_ls_wR_factor_gt 0.0962
_refine_ls_wR_factor_ref 0.1123
_reflns_Friedel_coverage 0.000
_reflns_number_gt 694
_reflns_number_total 1301
_reflns_threshold_expression 'I > 2\s(I)'
_cod_data_source_file d0ce01427c2.cif
_cod_data_source_block 1_a_CCDC2
_cod_depositor_comments 'Adding full bibliography for 7242134--7242143.cif.'
_cod_original_cell_volume 1229.3(4)
_cod_database_code 7242137
_shelx_space_group_comment
;
The symmetry employed for this shelxl refinement is uniquely defined
by the following loop, which should always be used as a source of
symmetry information in preference to the above space-group names.
They are only intended as comments.
;
_shelx_estimated_absorpt_t_min 0.926
_shelx_estimated_absorpt_t_max 0.950
_shelxl_version_number 2013-2

loop_
_space_group_symop_operation_xyz
'x, y, z'
'-x+1/2, -y+1/2, z+1/2'
'-x, y, -z+1/2'
'x+1/2, -y+1/2, -z'
'-x, -y, -z'
'x-1/2, y-1/2, -z-1/2'
'x, -y, z-1/2'
'-x-1/2, y-1/2, z'

loop_
_atom_site_label
_atom_site_type_symbol
_atom_site_fract_x
_atom_site_fract_y
_atom_site_fract_z
_atom_site_U_iso_or_equiv
_atom_site_adp_type
_atom_site_occupancy
_atom_site_site_symmetry_order
_atom_site_calc_flag
_atom_site_refinement_flags_posn
_atom_site_refinement_flags_adp
_atom_site_refinement_flags_occupancy
_atom_site_disorder_assembly
_atom_site_disorder_group
O1 O 0.58270(14) 0.20675(11) 0.4978(3) 0.0476(6) Uani 1 1 d . . . . .
N1 N 0.79127(17) 0.52019(15) 0.3632(4) 0.0371(6) Uani 1 1 d D . . . .
H5 H 0.7607(18) 0.5714(13) 0.382(4) 0.044 Uiso 1 1 d D U . . .
H3 H 0.8558(13) 0.5143(18) 0.336(4) 0.044 Uiso 1 1 d D U . . .
C1 C 0.7388(2) 0.27858(17) 0.4189(4) 0.0338(6) Uani 1 1 d . . . . .
N2 N 0.48872(18) 0.36730(17) 0.5068(4) 0.0425(6) Uani 1 1 d D . . . .
H1 H 0.4542(18) 0.4199(13) 0.524(4) 0.051 Uiso 1 1 d D U . . .
H2 H 0.462(2) 0.3113(13) 0.528(4) 0.051 Uiso 1 1 d D U . . .
O2 O 0.88851(13) 0.36105(11) 0.3390(3) 0.0418(5) Uani 1 1 d D . . . .
H4 H 0.9032(15) 0.3311(16) 0.217(3) 0.050 Uiso 1 1 d D U . . .
C2 C 0.7363(2) 0.44530(16) 0.3932(3) 0.0294(6) Uani 1 1 d . . . . .
O3 O 0.78487(14) 0.20490(12) 0.4143(3) 0.0497(6) Uani 1 1 d . . . . .
N3 N 0.63686(16) 0.28628(14) 0.4631(3) 0.0351(5) Uani 1 1 d . . . . .
C3 C 0.58804(19) 0.36963(18) 0.4690(4) 0.0328(6) Uani 1 1 d . . . . .
N4 N 0.78539(15) 0.36187(13) 0.3773(3) 0.0327(5) Uani 1 1 d D . . . .
O4 O 0.5000 0.0613(2) 0.2500 0.0843(13) Uani 1 2 d DS T P . .
H7 H 0.503(8) 0.064(3) 0.123(3) 0.101 Uiso 0.5 1 d D U P . .
H6 H 0.510(8) 0.114(2) 0.304(7) 0.101 Uiso 0.5 1 d D U P . .
N5 N 0.63675(15) 0.44943(13) 0.4377(3) 0.0317(5) Uani 1 1 d . . . . .

loop_
_atom_site_aniso_label
_atom_site_aniso_U_11
_atom_site_aniso_U_22
_atom_site_aniso_U_33
_atom_site_aniso_U_23
_atom_site_aniso_U_13
_atom_site_aniso_U_12
O1 0.0380(12) 0.0384(11) 0.0664(14) 0.0098(10) -0.0059(9) -0.0142(9)
N1 0.0352(13) 0.0238(12) 0.0521(15) -0.0013(11) 0.0064(11) 0.0037(11)
C1 0.0298(15) 0.0284(15) 0.0432(16) 0.0001(12) -0.0037(12) -0.0004(13)
N2 0.0292(14) 0.0510(16) 0.0475(15) 0.0026(14) 0.0025(11) 0.0052(12)
O2 0.0225(10) 0.0357(11) 0.0673(14) -0.0135(9) 0.0046(9) 0.0011(8)
C2 0.0346(16) 0.0233(14) 0.0302(14) -0.0012(11) -0.0015(11) 0.0036(12)
O3 0.0394(12) 0.0233(10) 0.0864(15) 0.0003(10) 0.0006(10) 0.0062(9)
N3 0.0245(12) 0.0282(12) 0.0526(14) 0.0058(10) -0.0016(10) -0.0015(10)
C3 0.0282(14) 0.0407(16) 0.0296(15) 0.0010(12) -0.0030(11) 0.0055(13)
N4 0.0236(11) 0.0239(11) 0.0506(14) -0.0015(10) 0.0025(9) 0.0023(9)
O4 0.080(3) 0.0430(19) 0.130(3) 0.000 -0.059(3) 0.000
N5 0.0266(12) 0.0315(13) 0.0369(13) -0.0009(10) 0.0005(10) 0.0044(10)

loop_
_atom_type_symbol
_atom_type_description
_atom_type_scat_dispersion_real
_atom_type_scat_dispersion_imag
_atom_type_scat_source
C C 0.0033 0.0016 'International Tables Vol C Tables 4.2.6.8 and 6.1.1.4'
H H 0.0000 0.0000 'International Tables Vol C Tables 4.2.6.8 and 6.1.1.4'
N N 0.0061 0.0033 'International Tables Vol C Tables 4.2.6.8 and 6.1.1.4'
O O 0.0106 0.0060 'International Tables Vol C Tables 4.2.6.8 and 6.1.1.4'

loop_
_geom_angle_atom_site_label_1
_geom_angle_atom_site_label_2
_geom_angle_atom_site_label_3
_geom_angle
_geom_angle_site_symmetry_1
_geom_angle_site_symmetry_3
_geom_angle_publ_flag
O3 C1 N3 123.8(2) . . ?
O3 C1 N4 122.5(3) . . ?
N3 C1 N4 113.8(2) . . ?
N1 C2 N5 122.0(2) . . ?
N1 C2 N4 117.1(2) . . ?
N5 C2 N4 120.9(2) . . ?
C3 N3 O1 119.5(2) . . ?
C3 N3 C1 122.3(2) . . ?
O1 N3 C1 118.2(2) . . ?
N2 C3 N5 121.4(2) . . ?
N2 C3 N3 116.3(2) . . ?
N5 C3 N3 122.3(2) . . ?
C2 N4 O2 118.9(2) . . ?
C2 N4 C1 123.1(2) . . ?
O2 N4 C1 117.67(19) . . ?
C3 N5 C2 117.5(2) . . ?

loop_
_geom_bond_atom_site_label_1
_geom_bond_atom_site_label_2
_geom_bond_distance
_geom_bond_site_symmetry_2
_geom_bond_publ_flag
O1 N3 1.365(2) . ?
N1 C2 1.310(3) . ?
C1 O3 1.220(3) . ?
C1 N3 1.368(3) . ?
C1 N4 1.372(3) . ?
N2 C3 1.321(3) . ?
O2 N4 1.371(2) . ?
C2 N5 1.334(3) . ?
C2 N4 1.366(3) . ?
N3 C3 1.360(3) . ?
C3 N5 1.329(3) . ?

loop_
_geom_hbond_atom_site_label_D
_geom_hbond_atom_site_label_H
_geom_hbond_atom_site_label_A
_geom_hbond_distance_DH
_geom_hbond_distance_HA
_geom_hbond_distance_DA
_geom_hbond_angle_DHA
_geom_hbond_site_symmetry_A
N1 H5 O3 0.847(16) 2.024(17) 2.859(3) 169(2) 8_765
N1 H3 O4 0.866(16) 2.079(19) 2.887(2) 155(2) 6_666
N2 H1 N5 0.889(16) 2.239(17) 3.128(3) 178(2) 5_666
N2 H2 O3 0.892(16) 2.35(2) 2.906(3) 120(2) 4_456
O2 H4 O1 0.925(15) 1.545(16) 2.463(3) 171(2) 2_654
O2 H4 N3 0.925(15) 2.43(2) 3.262(3) 150.3(18) 2_654
O4 H7 O2 0.84(2) 2.56(6) 3.253(2) 141(7) 2_654
O4 H6 O1 0.847(19) 2.07(4) 2.859(3) 154(8) .

loop_
_geom_torsion_atom_site_label_1
_geom_torsion_atom_site_label_2
_geom_torsion_atom_site_label_3
_geom_torsion_atom_site_label_4
_geom_torsion
_geom_torsion_site_symmetry_1
_geom_torsion_site_symmetry_2
_geom_torsion_site_symmetry_3
_geom_torsion_site_symmetry_4
_geom_torsion_publ_flag
O3 C1 N3 C3 179.3(3) . . . . ?
N4 C1 N3 C3 -1.4(3) . . . . ?
O3 C1 N3 O1 -2.1(4) . . . . ?
N4 C1 N3 O1 177.2(2) . . . . ?
O1 N3 C3 N2 -0.8(3) . . . . ?
C1 N3 C3 N2 177.8(2) . . . . ?
O1 N3 C3 N5 179.6(2) . . . . ?
C1 N3 C3 N5 -1.9(4) . . . . ?
N1 C2 N4 O2 2.4(3) . . . . ?
N5 C2 N4 O2 -177.5(2) . . . . ?
N1 C2 N4 C1 175.3(2) . . . . ?
N5 C2 N4 C1 -4.6(4) . . . . ?
O3 C1 N4 C2 -176.2(2) . . . . ?
N3 C1 N4 C2 4.6(3) . . . . ?
O3 C1 N4 O2 -3.1(4) . . . . ?
N3 C1 N4 O2 177.57(19) . . . . ?
N2 C3 N5 C2 -177.6(2) . . . . ?
N3 C3 N5 C2 2.1(3) . . . . ?
N1 C2 N5 C3 -178.8(2) . . . . ?
N4 C2 N5 C3 1.1(3) . . . . ?
